data_4343121
loop_
_publ_author_name
'Prakash, Jai'
'Mesbah, Adel'
'Beard, Jessica'
'Leb\`egue, S\'ebastien'
'Malliakas, Christos D.'
'Ibers, James A.'

_publ_section_title
;
 Three New Quaternary Actinide Chalcogenides Ba2TiUTe7, Ba2CrUTe7, and
 Ba2CrThTe7: Syntheses, Crystal Structures, Transport Properties, and
 Theoretical Studies.
;
_journal_issue 7
_journal_name_full 'Inorganic chemistry'
_journal_page_first 3688
_journal_page_last 3694
_journal_paper_doi 10.1021/acs.inorgchem.5b00338
_journal_volume 54
_journal_year 2015
_chemical_formula_sum 'Ba2 Cr Te7 U'
_chemical_formula_weight 1457.91
_chemical_name_common Ba2UCrTe7
_space_group_crystal_system orthorhombic
_space_group_IT_number 62
_space_group_name_Hall '-P 2ac 2n'
_space_group_name_H-M_alt 'P n m a'
_symmetry_space_group_name_Hall '-P 2ac 2n'
_symmetry_space_group_name_H-M 'P n m a'
_atom_sites_solution_primary direct
_atom_sites_solution_secondary difmap
_audit_creation_method SHELXL-2014/6
_cell_angle_alpha 90
_cell_angle_beta 90
_cell_angle_gamma 90
_cell_formula_units_Z 4
_cell_length_a 12.4711(3)
_cell_length_b 6.16530(10)
_cell_length_c 18.5645(4)
_cell_measurement_reflns_used 8239
_cell_measurement_temperature 100(2)
_cell_measurement_theta_max 30.05
_cell_measurement_theta_min 2.74
_cell_volume 1427.39(5)
_computing_cell_refinement 'Bruker SAINT'
_computing_data_collection 'Bruker APEX2'
_computing_data_reduction 'Bruker SAINT'
_computing_molecular_graphics 'Bruker SHELXTL'
_computing_publication_material 'Bruker SHELXTL'
_computing_structure_refinement 'SHELXL-2014/6 (Sheldrick, 2014)'
_computing_structure_solution 'SHELXS-97 (Sheldrick 2008)'
_diffrn_ambient_temperature 100(2)
_diffrn_measured_fraction_theta_full 0.996
_diffrn_measured_fraction_theta_max 0.996
_diffrn_measurement_device_type 'Bruker APEX-II CCD'
_diffrn_measurement_method '\f and \w scans'
_diffrn_radiation_type MoK\a
_diffrn_radiation_wavelength 0.71073
_diffrn_reflns_av_R_equivalents 0.0306
_diffrn_reflns_av_unetI/netI 0.0181
_diffrn_reflns_laue_measured_fraction_full 0.996
_diffrn_reflns_laue_measured_fraction_max 0.996
_diffrn_reflns_limit_h_max 17
_diffrn_reflns_limit_h_min -17
_diffrn_reflns_limit_k_max 8
_diffrn_reflns_limit_k_min -5
_diffrn_reflns_limit_l_max 26
_diffrn_reflns_limit_l_min -25
_diffrn_reflns_number 18311
_diffrn_reflns_point_group_measured_fraction_full 0.996
_diffrn_reflns_point_group_measured_fraction_max 0.996
_diffrn_reflns_theta_full 25.242
_diffrn_reflns_theta_max 30.078
_diffrn_reflns_theta_min 3.676
_diffrn_source 'fine-focus sealed tube'
_exptl_absorpt_coefficient_mu 31.470
_exptl_absorpt_correction_T_max 0.67528
_exptl_absorpt_correction_T_min 0.17223
_exptl_absorpt_correction_type numerical
_exptl_absorpt_process_details 'face indexed (SADABS; Sheldric, 2012/1'
_exptl_crystal_colour Black
_exptl_crystal_density_diffrn 6.784
_exptl_crystal_density_meas ?
_exptl_crystal_density_method 'not measured'
_exptl_crystal_description needle
_exptl_crystal_F_000 2368
_exptl_crystal_size_max 0.184
_exptl_crystal_size_mid 0.025
_exptl_crystal_size_min 0.022
_refine_diff_density_max 1.998
_refine_diff_density_min -2.013
_refine_diff_density_rms 0.271
_refine_ls_extinction_coef 0.000087(19)
_refine_ls_extinction_expression Fc^*^=kFc[1+0.001xFc^2^\l^3^/sin(2\q)]^-1/4^
_refine_ls_extinction_method SHELXL
_refine_ls_goodness_of_fit_ref 1.069
_refine_ls_hydrogen_treatment undef
_refine_ls_matrix_type full
_refine_ls_number_parameters 62
_refine_ls_number_reflns 2270
_refine_ls_number_restraints 0
_refine_ls_restrained_S_all 1.069
_refine_ls_R_factor_all 0.0229
_refine_ls_R_factor_gt 0.0187
_refine_ls_shift/su_max 0.001
_refine_ls_shift/su_mean 0.000
_refine_ls_structure_factor_coef Fsqd
_refine_ls_weighting_details 'w=1/[\s^2^(Fo^2^)+(0.0250P)^2^] where P=(1.0000Fo^2^+0.0000Fc^2^)'
_refine_ls_weighting_scheme calc
_refine_ls_wR_factor_gt 0.0416
_refine_ls_wR_factor_ref 0.0430
_reflns_Friedel_coverage 0.000
_reflns_number_gt 2045
_reflns_number_total 2270
_reflns_threshold_expression 'I > 2\s(I)'
_cod_data_source_file ic5b00338_si_001.cif
_cod_data_source_block Ba2CrUTe7
_cod_depositor_comments
;
The following automatic conversions were performed:

'_exptl_crystal_density_meas' value 'not measured' was changed to '?'
- the value is perceived as not measured.

Automatic conversion script
Id: cif_fix_values 3271 2015-04-21 07:52:19Z andrius 
;
_cod_database_code 4343121
_shelx_space_group_comment
;
The symmetry employed for this shelxl refinement is uniquely defined
by the following loop, which should always be used as a source of
symmetry information in preference to the above space-group names.
They are only intended as comments.
;
_shelxl_version_number 2014/6

loop_
_space_group_symop_operation_xyz
'x, y, z'
'-x+1/2, -y, z+1/2'
'x+1/2, -y+1/2, -z+1/2'
'-x, y+1/2, -z'
'-x, -y, -z'
'x-1/2, y, -z-1/2'
'-x-1/2, y-1/2, z-1/2'
'x, -y-1/2, z'

loop_
_atom_site_label
_atom_site_type_symbol
_atom_site_fract_x
_atom_site_fract_y
_atom_site_fract_z
_atom_site_U_iso_or_equiv
_atom_site_adp_type
_atom_site_occupancy
_atom_site_site_symmetry_order
_atom_site_calc_flag
_atom_site_refinement_flags_posn
_atom_site_refinement_flags_adp
_atom_site_refinement_flags_occupancy
U1 U 0.29325(2) 0.2500 0.37661(2) 0.00810(6) Uani 1 2 d S T P
Ba1 Ba 0.32317(3) 0.2500 0.05803(2) 0.00896(8) Uani 1 2 d S T P
Ba2 Ba 0.44568(3) 0.2500 0.72325(2) 0.00857(7) Uani 1 2 d S T P
Te1 Te 0.07906(2) 0.00186(4) 0.39822(2) 0.00939(7) Uani 1 1 d . . .
Te2 Te 0.30783(2) 0.00254(4) 0.23142(2) 0.00886(6) Uani 1 1 d . . .
Te3 Te 0.04110(3) 0.2500 0.12046(2) 0.00741(8) Uani 1 2 d S T P
Te4 Te 0.32575(3) 0.2500 0.54118(2) 0.00734(8) Uani 1 2 d S T P
Te5 Te 0.63801(3) 0.2500 0.58358(2) 0.00647(8) Uani 1 2 d S T P
Cr1 Cr 0.0000 0.0000 0.0000 0.00848(18) Uani 1 2 d S . P

loop_
_atom_site_aniso_label
_atom_site_aniso_U_11
_atom_site_aniso_U_22
_atom_site_aniso_U_33
_atom_site_aniso_U_23
_atom_site_aniso_U_13
_atom_site_aniso_U_12
U1 0.00828(11) 0.00924(11) 0.00679(11) 0.000 -0.00040(8) 0.000
Ba1 0.00982(16) 0.01006(16) 0.00702(16) 0.000 -0.00132(12) 0.000
Ba2 0.00764(16) 0.01057(16) 0.00750(17) 0.000 0.00042(12) 0.000
Te1 0.00683(12) 0.01377(14) 0.00756(13) -0.00157(10) -0.00020(10) 0.00087(10)
Te2 0.00796(12) 0.01304(13) 0.00557(13) 0.00083(10) -0.00032(9) -0.00017(9)
Te3 0.00743(17) 0.00819(17) 0.00662(18) 0.000 -0.00011(13) 0.000
Te4 0.00804(17) 0.00814(17) 0.00582(17) 0.000 -0.00009(13) 0.000
Te5 0.00656(17) 0.00726(17) 0.00558(17) 0.000 -0.00052(13) 0.000
Cr1 0.0083(4) 0.0110(4) 0.0062(4) -0.0003(3) 0.0002(3) -0.0007(3)

loop_
_atom_type_symbol
_atom_type_description
_atom_type_scat_dispersion_real
_atom_type_scat_dispersion_imag
_atom_type_scat_source
Cr Cr 0.3209 0.6236 'International Tables Vol C Tables 4.2.6.8 and 6.1.1.4'
Te Te -0.5308 1.6751 'International Tables Vol C Tables 4.2.6.8 and 6.1.1.4'
Ba Ba -0.3244 2.2819 'International Tables Vol C Tables 4.2.6.8 and 6.1.1.4'
U U -9.6767 9.6646 'International Tables Vol C Tables 4.2.6.8 and 6.1.1.4'

loop_
_geom_angle_atom_site_label_1
_geom_angle_atom_site_label_2
_geom_angle_atom_site_label_3
_geom_angle
_geom_angle_site_symmetry_1
_geom_angle_site_symmetry_3
Te4 U1 Te3 81.435(11) . 6_656
Te4 U1 Te2 148.596(6) . .
Te3 U1 Te2 87.517(9) 6_656 .
Te4 U1 Te2 148.595(7) . 8_565
Te3 U1 Te2 87.517(10) 6_656 8_565
Te2 U1 Te2 58.910(11) . 8_565
Te4 U1 Te1 89.147(10) . 8_565
Te3 U1 Te1 149.101(6) 6_656 8_565
Te2 U1 Te1 113.892(10) . 8_565
Te2 U1 Te1 85.430(8) 8_565 8_565
Te4 U1 Te1 89.147(10) . .
Te3 U1 Te1 149.101(6) 6_656 .
Te2 U1 Te1 85.430(8) . .
Te2 U1 Te1 113.892(10) 8_565 .
Te1 U1 Te1 59.054(11) 8_565 .
Te4 U1 Te5 75.083(8) . 5_666
Te3 U1 Te5 74.634(7) 6_656 5_666
Te2 U1 Te5 129.927(10) . 5_666
Te2 U1 Te5 73.656(8) 8_565 5_666
Te1 U1 Te5 74.510(8) 8_565 5_666
Te1 U1 Te5 131.164(10) . 5_666
Te4 U1 Te5 75.083(8) . 5_656
Te3 U1 Te5 74.634(7) 6_656 5_656
Te2 U1 Te5 73.656(8) . 5_656
Te2 U1 Te5 129.927(10) 8_565 5_656
Te1 U1 Te5 131.163(10) 8_565 5_656
Te1 U1 Te5 74.510(8) . 5_656
Te5 U1 Te5 139.677(14) 5_666 5_656
Te5 Ba1 Te1 66.441(9) 6_556 2_554
Te5 Ba1 Te1 66.441(9) 6_556 7_665
Te1 Ba1 Te1 51.664(10) 2_554 7_665
Te5 Ba1 Te2 129.982(11) 6_556 .
Te1 Ba1 Te2 125.677(7) 2_554 .
Te1 Ba1 Te2 162.924(13) 7_665 .
Te5 Ba1 Te2 129.982(11) 6_556 8_565
Te1 Ba1 Te2 162.924(13) 2_554 8_565
Te1 Ba1 Te2 125.677(7) 7_665 8_565
Te2 Ba1 Te2 50.639(10) . 8_565
Te5 Ba1 Te4 66.149(8) 6_556 2_554
Te1 Ba1 Te4 74.453(8) 2_554 2_554
Te1 Ba1 Te4 118.400(12) 7_665 2_554
Te2 Ba1 Te4 71.677(8) . 2_554
Te2 Ba1 Te4 114.552(12) 8_565 2_554
Te5 Ba1 Te4 66.149(8) 6_556 2_564
Te1 Ba1 Te4 118.400(12) 2_554 2_564
Te1 Ba1 Te4 74.453(8) 7_665 2_564
Te2 Ba1 Te4 114.551(12) . 2_564
Te2 Ba1 Te4 71.677(8) 8_565 2_564
Te4 Ba1 Te4 117.152(15) 2_554 2_564
Te5 Ba1 Te1 138.426(11) 6_556 3
Te1 Ba1 Te1 93.965(10) 2_554 3
Te1 Ba1 Te1 72.661(9) 7_665 3
Te2 Ba1 Te1 91.459(10) . 3
Te2 Ba1 Te1 70.433(8) 8_565 3
Te4 Ba1 Te1 146.177(10) 2_554 3
Te4 Ba1 Te1 96.414(8) 2_564 3
Te5 Ba1 Te1 138.426(11) 6_556 6_656
Te1 Ba1 Te1 72.661(9) 2_554 6_656
Te1 Ba1 Te1 93.965(10) 7_665 6_656
Te2 Ba1 Te1 70.433(8) . 6_656
Te2 Ba1 Te1 91.459(10) 8_565 6_656
Te4 Ba1 Te1 96.414(8) 2_554 6_656
Te4 Ba1 Te1 146.177(10) 2_564 6_656
Te1 Ba1 Te1 49.836(10) 3 6_656
Te5 Ba1 Te3 66.940(11) 6_556 .
Te1 Ba1 Te3 125.836(11) 2_554 .
Te1 Ba1 Te3 125.836(11) 7_665 .
Te2 Ba1 Te3 70.530(9) . .
Te2 Ba1 Te3 70.530(9) 8_565 .
Te4 Ba1 Te3 62.535(8) 2_554 .
Te4 Ba1 Te3 62.535(8) 2_564 .
Te1 Ba1 Te3 139.884(10) 3 .
Te1 Ba1 Te3 139.884(10) 6_656 .
Te2 Ba2 Te2 52.387(10) 2 7_666
Te2 Ba2 Te5 129.809(11) 2 .
Te2 Ba2 Te5 129.809(11) 7_666 .
Te2 Ba2 Te2 163.797(11) 2 4_656
Te2 Ba2 Te2 124.944(8) 7_666 4_656
Te5 Ba2 Te2 65.522(9) . 4_656
Te2 Ba2 Te2 124.944(8) 2 5_656
Te2 Ba2 Te2 163.797(11) 7_666 5_656
Te5 Ba2 Te2 65.522(9) . 5_656
Te2 Ba2 Te2 52.073(10) 4_656 5_656
Te2 Ba2 Te1 94.270(10) 2 7_666
Te2 Ba2 Te1 72.248(8) 7_666 7_666
Te5 Ba2 Te1 135.878(11) . 7_666
Te2 Ba2 Te1 70.860(8) 4_656 7_666
Te2 Ba2 Te1 92.830(10) 5_656 7_666
Te2 Ba2 Te1 72.248(8) 2 2
Te2 Ba2 Te1 94.270(10) 7_666 2
Te5 Ba2 Te1 135.878(11) . 2
Te2 Ba2 Te1 92.830(10) 4_656 2
Te2 Ba2 Te1 70.860(8) 5_656 2
Te1 Ba2 Te1 50.900(10) 7_666 2
Te2 Ba2 Te3 71.846(8) 2 2
Te2 Ba2 Te3 115.995(12) 7_666 2
Te5 Ba2 Te3 65.366(8) . 2
Te2 Ba2 Te3 117.270(11) 4_656 2
Te2 Ba2 Te3 73.292(8) 5_656 2
Te1 Ba2 Te3 147.301(10) 7_666 2
Te1 Ba2 Te3 96.402(7) 2 2
Te2 Ba2 Te3 115.995(12) 2 2_565
Te2 Ba2 Te3 71.846(8) 7_666 2_565
Te5 Ba2 Te3 65.366(8) . 2_565
Te2 Ba2 Te3 73.292(8) 4_656 2_565
Te2 Ba2 Te3 117.270(11) 5_656 2_565
Te1 Ba2 Te3 96.402(7) 7_666 2_565
Te1 Ba2 Te3 147.301(10) 2 2_565
Te3 Ba2 Te3 116.294(14) 2 2_565
Te2 Ba2 Te4 71.136(9) 2 .
Te2 Ba2 Te4 71.136(9) 7_666 .
Te5 Ba2 Te4 66.640(10) . .
Te2 Ba2 Te4 124.585(11) 4_656 .
Te2 Ba2 Te4 124.585(11) 5_656 .
Te1 Ba2 Te4 141.951(10) 7_666 .
Te1 Ba2 Te4 141.951(10) 2 .
Te3 Ba2 Te4 62.456(8) 2 .
Te3 Ba2 Te4 62.456(8) 2_565 .
Te1 Te1 U1 60.472(6) 8_565 .
Te1 Te1 Te1 180.0 8_565 8
U1 Te1 Te1 119.526(5) . 8
Te1 Te1 Ba1 115.830(5) 8_565 2
U1 Te1 Ba1 91.598(9) . 2
Te1 Te1 Ba1 64.168(5) 8 2
Te1 Te1 Ba2 115.450(5) 8_565 2_554
U1 Te1 Ba2 99.736(10) . 2_554
Te1 Te1 Ba2 64.551(5) 8 2_554
Ba1 Te1 Ba2 126.182(9) 2 2_554
Te1 Te1 Ba1 65.082(5) 8_565 6_556
U1 Te1 Ba1 125.276(9) . 6_556
Te1 Te1 Ba1 114.919(5) 8 6_556
Ba1 Te1 Ba1 107.340(9) 2 6_556
Ba2 Te1 Ba1 107.885(10) 2_554 6_556
Te2 Te2 U1 60.545(5) 8_565 .
Te2 Te2 Te2 180.0 8_565 8
U1 Te2 Te2 119.455(5) . 8
Te2 Te2 Ba2 116.194(5) 8_565 2_554
U1 Te2 Ba2 101.650(10) . 2_554
Te2 Te2 Ba2 63.806(5) 8 2_554
Te2 Te2 Ba2 116.036(5) 8_565 5_656
U1 Te2 Ba2 93.469(9) . 5_656
Te2 Te2 Ba2 63.964(5) 8 5_656
Ba2 Te2 Ba2 126.384(8) 2_554 5_656
Te2 Te2 Ba1 64.681(5) 8_565 .
U1 Te2 Ba1 125.224(9) . .
Te2 Te2 Ba1 115.320(5) 8 .
Ba2 Te2 Ba1 101.421(10) 2_554 .
Ba2 Te2 Ba1 110.813(10) 5_656 .
Cr1 Te3 Cr1 67.788(9) . 4
Cr1 Te3 U1 80.144(10) . 6_556
Cr1 Te3 U1 80.144(10) 4 6_556
Cr1 Te3 Ba2 155.164(11) . 2_564
Cr1 Te3 Ba2 87.716(5) 4 2_564
U1 Te3 Ba2 92.074(9) 6_556 2_564
Cr1 Te3 Ba2 87.716(5) . 2_554
Cr1 Te3 Ba2 155.164(11) 4 2_554
U1 Te3 Ba2 92.074(9) 6_556 2_554
Ba2 Te3 Ba2 116.294(14) 2_564 2_554
Cr1 Te3 Ba1 85.580(10) . .
Cr1 Te3 Ba1 85.580(10) 4 .
U1 Te3 Ba1 162.772(15) 6_556 .
Ba2 Te3 Ba1 96.971(9) 2_564 .
Ba2 Te3 Ba1 96.971(9) 2_554 .
Cr1 Te4 Cr1 67.573(9) 3 2
Cr1 Te4 U1 80.197(10) 3 .
Cr1 Te4 U1 80.197(10) 2 .
Cr1 Te4 Ba1 154.357(11) 3 2
Cr1 Te4 Ba1 87.273(5) 2 2
U1 Te4 Ba1 91.045(9) . 2
Cr1 Te4 Ba1 87.273(5) 3 2_565
Cr1 Te4 Ba1 154.357(11) 2 2_565
U1 Te4 Ba1 91.045(9) . 2_565
Ba1 Te4 Ba1 117.153(15) 2 2_565
Cr1 Te4 Ba2 86.271(10) 3 .
Cr1 Te4 Ba2 86.271(10) 2 .
U1 Te4 Ba2 163.690(14) . .
Ba1 Te4 Ba2 97.402(9) 2 .
Ba1 Te4 Ba2 97.402(9) 2_565 .
Cr1 Te5 Cr1 67.259(8) 2 3
Cr1 Te5 U1 143.785(11) 2 5_666
Cr1 Te5 U1 76.529(4) 3 5_666
Cr1 Te5 U1 76.529(4) 2 5_656
Cr1 Te5 U1 143.785(11) 3 5_656
U1 Te5 U1 139.675(14) 5_666 5_656
Cr1 Te5 Ba1 89.383(10) 2 6_656
Cr1 Te5 Ba1 89.383(10) 3 6_656
U1 Te5 Ba1 89.816(8) 5_666 6_656
U1 Te5 Ba1 89.816(8) 5_656 6_656
Cr1 Te5 Ba2 89.388(10) 2 .
Cr1 Te5 Ba2 89.388(10) 3 .
U1 Te5 Ba2 90.693(8) 5_666 .
U1 Te5 Ba2 90.693(8) 5_656 .
Ba1 Te5 Ba2 178.523(14) 6_656 .
Te3 Cr1 Te3 180.0 . 5
Te3 Cr1 Te4 93.349(9) . 6_556
Te3 Cr1 Te4 86.652(9) 5 6_556
Te3 Cr1 Te4 86.651(9) . 2_554
Te3 Cr1 Te4 93.348(9) 5 2_554
Te4 Cr1 Te4 180.000(18) 6_556 2_554
Te3 Cr1 Te5 91.580(9) . 6_556
Te3 Cr1 Te5 88.420(9) 5 6_556
Te4 Cr1 Te5 91.324(9) 6_556 6_556
Te4 Cr1 Te5 88.676(9) 2_554 6_556
Te3 Cr1 Te5 88.420(9) . 2_554
Te3 Cr1 Te5 91.580(9) 5 2_554
Te4 Cr1 Te5 88.676(9) 6_556 2_554
Te4 Cr1 Te5 91.324(9) 2_554 2_554
Te5 Cr1 Te5 180.000(17) 6_556 2_554

loop_
_geom_bond_atom_site_label_1
_geom_bond_atom_site_label_2
_geom_bond_distance
_geom_bond_site_symmetry_2
U1 Te4 3.0818(4) .
U1 Te3 3.0914(4) 6_656
U1 Te2 3.1026(3) .
U1 Te2 3.1026(3) 8_565
U1 Te1 3.1042(3) 8_565
U1 Te1 3.1042(3) .
U1 Te5 3.28387(16) 5_666
U1 Te5 3.28387(15) 5_656
Ba1 Te5 3.4990(5) 6_556
Ba1 Te1 3.5636(4) 2_554
Ba1 Te1 3.5636(4) 7_665
Ba1 Te2 3.5674(4) .
Ba1 Te2 3.5674(4) 8_565
Ba1 Te4 3.6125(3) 2_554
Ba1 Te4 3.6125(3) 2_564
Ba1 Te1 3.6311(4) 3
Ba1 Te1 3.6311(4) 6_656
Ba1 Te3 3.7038(5) .
Ba2 Te2 3.5274(4) 2
Ba2 Te2 3.5274(4) 7_666
Ba2 Te5 3.5321(5) .
Ba2 Te2 3.5471(4) 4_656
Ba2 Te2 3.5471(4) 5_656
Ba2 Te1 3.6135(4) 7_666
Ba2 Te1 3.6135(4) 2
Ba2 Te3 3.6292(3) 2
Ba2 Te3 3.6292(3) 2_565
Ba2 Te4 3.6962(5) .
Te1 Te1 3.0597(6) 8_565
Te1 Te1 3.1056(6) 8
Te1 Ba1 3.5637(4) 2
Te1 Ba2 3.6135(4) 2_554
Te1 Ba1 3.6311(4) 6_556
Te2 Te2 3.0513(6) 8_565
Te2 Te2 3.1140(6) 8
Te2 Ba2 3.5273(4) 2_554
Te2 Ba2 3.5472(4) 5_656
Te3 Cr1 2.7639(3) .
Te3 Cr1 2.7639(3) 4
Te3 U1 3.0915(4) 6_556
Te3 Ba2 3.6292(3) 2_564
Te3 Ba2 3.6292(3) 2_554
Te4 Cr1 2.7717(3) 3
Te4 Cr1 2.7717(3) 2
Te4 Ba1 3.6125(3) 2
Te4 Ba1 3.6125(3) 2_565
Te5 Cr1 2.7831(3) 2
Te5 Cr1 2.7831(3) 3
Te5 U1 3.28389(15) 5_666
Te5 U1 3.28389(15) 5_656
Te5 Ba1 3.4991(5) 6_656
Cr1 Te3 2.7639(3) 5
Cr1 Te4 2.7716(3) 6_556
Cr1 Te4 2.7716(3) 2_554
Cr1 Te5 2.7831(3) 6_556
Cr1 Te5 2.7831(3) 2_554
